data_2012918
loop_
_publ_author_name
'Rozier, Patrick'
'Vendier, Laure'
'Galy, Jean'

_publ_section_title
;
 KVTeO~5~ and a redetermination of the Na homologue
;
_journal_issue 9
_journal_name_full 'Acta Crystallographica Section C'
_journal_page_first i111
_journal_page_last i113
_journal_paper_doi 10.1107/S0108270102011708
_journal_volume 58
_journal_year 2002
_chemical_formula_structural 'Na V Te O5'
_chemical_formula_sum 'Na O5 Te V'
_chemical_formula_weight 281.53
_chemical_name_systematic 'sodium vanadium tellurite'
_space_group_IT_number 14
_symmetry_cell_setting monoclinic
_symmetry_space_group_name_Hall '-P 2ybc'
_symmetry_space_group_name_H-M 'P 1 21/c 1'
_atom_sites_solution_primary direct
_audit_creation_method SHELXL
_cell_angle_alpha 90
_cell_angle_beta 103.0680(17)
_cell_angle_gamma 90
_cell_formula_units_Z 4
_cell_length_a 5.8840(2)
_cell_length_b 11.3760(3)
_cell_length_c 6.8190(2)
_cell_measurement_reflns_used 7305
_cell_measurement_temperature 293(2)
_cell_measurement_theta_max 27.5
_cell_measurement_theta_min 1.0
_cell_volume 444.62(2)
_computing_cell_refinement 'DENZO-SMN (Otwinowski & Minor, 1997)'
_computing_data_collection 'COLLECT (Nonius, 1998)'
_computing_data_reduction DENZO-SMN
_computing_molecular_graphics 'ORTEPIII (Burnett & Johnson, 1996)'
_computing_publication_material SHELXL97
_computing_structure_refinement 'SHELXL97 (Sheldrick, 1997)'
_computing_structure_solution 'SHELXS97 (Sheldrick, 1997)'
_diffrn_ambient_temperature 293(2)
_diffrn_measured_fraction_theta_full 0.99
_diffrn_measured_fraction_theta_max 0.99
_diffrn_measurement_device 'Nonius KappaCCD area-detector'
_diffrn_measurement_method '\y and \w'
_diffrn_radiation_monochromator graphite
_diffrn_radiation_source 'fine-focus sealed tube'
_diffrn_radiation_type 'Mo K\a'
_diffrn_radiation_wavelength 0.71073
_diffrn_reflns_av_R_equivalents 0.067
_diffrn_reflns_av_sigmaI/netI 0.024
_diffrn_reflns_limit_h_max 7
_diffrn_reflns_limit_h_min -7
_diffrn_reflns_limit_k_max 14
_diffrn_reflns_limit_k_min -14
_diffrn_reflns_limit_l_max 8
_diffrn_reflns_limit_l_min -8
_diffrn_reflns_number 4088
_diffrn_reflns_theta_full 27.47
_diffrn_reflns_theta_max 27.47
_diffrn_reflns_theta_min 3.55
_exptl_absorpt_coefficient_mu 8.671
_exptl_absorpt_correction_type none
_exptl_crystal_colour colourless
_exptl_crystal_density_diffrn 4.206
_exptl_crystal_density_meas 4.200(10)
_exptl_crystal_density_method 'helium pycnometry'
_exptl_crystal_description block
_exptl_crystal_F_000 504
_exptl_crystal_size_max 0.08
_exptl_crystal_size_mid 0.08
_exptl_crystal_size_min 0.07
_refine_diff_density_max 0.90
_refine_diff_density_min -1.09
_refine_ls_extinction_coef 0.0163(8)
_refine_ls_extinction_expression Fc^*^=kFc[1+0.001xFc^2^\l^3^/sin(2\q)]^-1/4^
_refine_ls_extinction_method 'SHELXL97 (Sheldrick, 1997)'
_refine_ls_goodness_of_fit_all 1.074
_refine_ls_goodness_of_fit_ref 1.079
_refine_ls_hydrogen_treatment none
_refine_ls_matrix_type full
_refine_ls_number_parameters 74
_refine_ls_number_reflns 1024
_refine_ls_number_restraints 0
_refine_ls_restrained_S_all 1.074
_refine_ls_restrained_S_obs 1.079
_refine_ls_R_factor_all 0.019
_refine_ls_R_factor_gt 0.018
_refine_ls_shift/su_max 0.002
_refine_ls_shift/su_mean 0.000
_refine_ls_structure_factor_coef Fsqd
_refine_ls_weighting_details 'w = 1/[\s^2^(Fo^2^)+(0.0170P)^2^+1.1723P] where P=(Fo^2^+2Fc^2^)/3'
_refine_ls_weighting_scheme calc
_refine_ls_wR_factor_all 0.044
_refine_ls_wR_factor_ref 0.043
_reflns_number_gt 979
_reflns_number_total 1024
_reflns_threshold_expression I>2\s(I)
_cod_data_source_file br1380.cif
_cod_data_source_block II
_cod_original_sg_symbol_H-M 'P 21/c'
_cod_database_code 2012918
_cod_database_fobs_code 2012918

loop_
_symmetry_equiv_pos_as_xyz
'x, y, z'
'-x, y+1/2, -z+1/2'
'-x, -y, -z'
'x, -y-1/2, z-1/2'

loop_
_atom_site_aniso_label
_atom_site_aniso_U_11
_atom_site_aniso_U_22
_atom_site_aniso_U_33
_atom_site_aniso_U_12
_atom_site_aniso_U_13
_atom_site_aniso_U_23
Te 0.00878(14) 0.00925(14) 0.00638(13) 0.00040(6) 0.00037(8) 0.00001(6)
V 0.0086(2) 0.0093(2) 0.0065(2) -0.00068(18) 0.00040(18) -0.00037(18)
Na 0.0153(6) 0.0293(8) 0.0217(7) 0.0030(6) 0.0028(5) 0.0020(6)
O1 0.0140(11) 0.0156(11) 0.0080(10) 0.0023(8) 0.0019(9) 0.0014(8)
O2 0.0147(11) 0.0178(11) 0.0172(12) 0.0035(9) 0.0035(9) -0.0014(9)
O3 0.0169(11) 0.0138(11) 0.0162(11) -0.0021(9) 0.0050(9) 0.0032(9)
O4 0.0096(10) 0.0166(11) 0.0130(11) -0.0024(9) 0.0002(8) -0.0032(9)
O5 0.0099(10) 0.0103(10) 0.0129(10) -0.0002(8) -0.0008(8) 0.0022(8)

loop_
_atom_site_label
_atom_site_fract_x
_atom_site_fract_y
_atom_site_fract_z
_atom_site_U_iso_or_equiv
_atom_site_thermal_displace_type
_atom_site_calc_flag
_atom_site_refinement_flags
_atom_site_occupancy
_atom_site_disorder_group
_atom_site_type_symbol
Te 0.75799(3) 0.559218(16) 0.40375(3) 0.00835(10) Uani d . 1 . Te
V 0.32680(9) 0.37936(4) 0.08881(7) 0.00832(13) Uani d . 1 . V
Na 0.8195(2) 0.20668(13) 0.3155(2) 0.0223(3) Uani d . 1 . Na
O1 0.1655(4) 0.44580(18) -0.1457(3) 0.0126(5) Uani d . 1 . O
O2 0.5392(4) 0.2979(2) 0.0440(4) 0.0166(5) Uani d . 1 . O
O3 0.1399(4) 0.2948(2) 0.1701(3) 0.0155(5) Uani d . 1 . O
O4 0.4374(4) 0.4882(2) 0.2754(3) 0.0134(4) Uani d . 1 . O
O5 0.8750(4) 0.40734(19) 0.4818(3) 0.0116(4) Uani d . 1 . O

loop_
_atom_type_symbol
_atom_type_description
_atom_type_scat_dispersion_real
_atom_type_scat_dispersion_imag
_atom_type_scat_source
Na Na 0.0362 0.0249 'International Tables Vol C Tables 4.2.6.8 and 6.1.1.4'
V V 0.3005 0.5294 'International Tables Vol C Tables 4.2.6.8 and 6.1.1.4'
Te Te -0.5308 1.6751 'International Tables Vol C Tables 4.2.6.8 and 6.1.1.4'
O O 0.0106 0.0060 'International Tables Vol C Tables 4.2.6.8 and 6.1.1.4'

loop_
_geom_angle_atom_site_label_1
_geom_angle_atom_site_label_2
_geom_angle_atom_site_label_3
_geom_angle_site_symmetry_1
_geom_angle_site_symmetry_3
_geom_angle
_geom_angle_publ_flag
O5 Te O1 . 3_665 94.88(9) yes
O5 Te O4 . . 90.07(9) yes
O1 Te O4 3_665 . 88.89(9) yes
O5 Te O5 . 3_766 77.78(10) yes
O1 Te O5 3_665 3_766 85.05(9) yes
O4 Te O5 . 3_766 165.88(9) yes
O1 Te Te 3_665 3_766 89.54(7) ?
O4 Te Te . 3_766 131.59(6) ?
O5 Te Na . 2_755 107.54(7) ?
O4 Te Na . 2_755 131.34(7) ?
Te Te Na 3_766 2_755 74.23(2) ?
O2 V O3 . . 109.11(12) yes
O2 V O4 . . 110.71(11) yes
O3 V O4 . . 109.14(11) yes
O2 V O1 . . 109.72(11) yes
O3 V O1 . . 106.36(11) yes
O4 V O1 . . 111.68(10) yes
O2 V Na . 4_465 111.02(9) ?
O3 V Na . 4_465 55.11(9) ?
O4 V Na . 4_465 138.26(8) ?
O1 V Na . 4_465 53.32(8) ?
O2 V Na . . 35.62(9) ?
O3 V Na . . 94.11(9) ?
O4 V Na . . 86.76(8) ?
O1 V Na . . 145.09(8) ?
Na V Na 4_465 . 128.933(17) ?
O2 Na O2 . 4_566 93.10(9) ?
O2 Na O3 . 1_655 88.25(9) ?
O2 Na O3 4_566 1_655 154.71(10) ?
O2 Na O5 . . 87.28(9) ?
O2 Na O5 4_566 . 77.16(8) ?
O3 Na O5 1_655 . 77.68(8) ?
O2 Na O1 . 4_666 137.33(10) ?
O2 Na O1 4_566 4_666 121.56(9) ?
O3 Na O1 1_655 4_666 70.93(8) ?
O5 Na O1 . 4_666 121.85(9) ?
O2 Na O5 . 4_565 75.67(8) ?
O2 Na O5 4_566 4_565 137.17(9) ?
O3 Na O5 1_655 4_565 67.48(8) ?
O5 Na O5 . 4_565 141.29(10) ?
O1 Na O5 4_666 4_565 62.10(7) ?
O2 Na O3 . 4_666 154.51(10) ?
O2 Na O3 4_566 4_666 82.44(8) ?
O3 Na O3 1_655 4_666 85.54(8) ?
O5 Na O3 . 4_666 67.25(8) ?
O1 Na O3 4_666 4_666 62.72(7) ?
O5 Na O3 4_565 4_666 123.81(8) ?
O2 Na O4 . 2_645 88.39(8) ?
O2 Na O4 4_566 2_645 74.42(8) ?
O3 Na O4 1_655 2_645 130.87(9) ?
O5 Na O4 . 2_645 150.96(9) ?
O1 Na O4 4_666 2_645 79.13(8) ?
O5 Na O4 4_565 2_645 64.24(7) ?
O3 Na O4 4_666 2_645 114.15(8) ?
O2 Na V . 4_666 159.38(8) ?
O2 Na V 4_566 4_666 106.33(7) ?
O3 Na V 1_655 4_666 71.25(6) ?
O5 Na V . 4_666 90.34(6) ?
O1 Na V 4_666 4_666 33.71(5) ?
O5 Na V 4_565 4_666 93.86(6) ?
O3 Na V 4_666 4_666 29.95(5) ?
O4 Na V 2_645 4_666 103.19(6) ?
O2 Na Na . 4_565 45.02(7) ?
O2 Na Na 4_566 4_565 138.08(7) ?
O3 Na Na 1_655 4_565 49.52(6) ?
O5 Na Na . 4_565 98.71(8) ?
O1 Na Na 4_666 4_565 96.37(6) ?
O5 Na Na 4_565 4_565 45.42(5) ?
O3 Na Na 4_666 4_565 135.06(6) ?
O4 Na Na 2_645 4_565 98.38(6) ?
V Na Na 4_666 4_565 115.45(3) ?
O2 Na Na . 4_566 117.93(8) ?
O2 Na Na 4_566 4_566 42.90(6) ?
O3 Na Na 1_655 4_566 115.40(8) ?
O5 Na Na . 4_566 49.36(7) ?
O1 Na Na 4_666 4_566 104.69(6) ?
O5 Na Na 4_565 4_566 165.57(8) ?
O3 Na Na 4_666 4_566 45.21(5) ?
O4 Na Na 2_645 4_566 109.26(7) ?
V Na Na 4_666 4_566 74.67(3) ?
Na Na Na 4_565 4_566 147.75(9) ?
O2 Na V . . 23.26(6) ?
O2 Na V 4_566 . 72.29(6) ?
O3 Na V 1_655 . 102.57(7) ?
O5 Na V . . 72.96(6) ?
O1 Na V 4_666 . 160.20(7) ?
O5 Na V 4_565 . 98.10(6) ?
O3 Na V 4_666 . 136.58(7) ?
O4 Na V 2_645 . 92.65(6) ?
V Na V 4_666 . 163.20(5) ?
Na Na V 4_565 . 66.78(3) ?
Na Na V 4_566 . 95.00(4) ?
V O1 Te . 3_665 127.50(13) ?
V O1 Na . 4_465 92.97(9) ?
Te O1 Na 3_665 4_465 102.98(10) ?
V O2 Na . . 121.12(13) ?
V O2 Na . 4_565 139.69(13) ?
Na O2 Na . 4_565 92.08(9) ?
V O3 Na . 1_455 167.62(14) ?
V O3 Na . 4_465 94.94(10) ?
Na O3 Na 1_455 4_465 85.27(8) ?
V O4 Te . . 136.52(12) ?
V O4 Na . 2_655 110.65(10) ?
Te O4 Na . 2_655 97.91(9) ?
Te O5 Te . 3_766 102.22(10) ?
Te O5 Na . . 133.99(11) ?
Te O5 Na 3_766 . 109.73(9) ?
Te O5 Na . 4_566 124.73(11) ?
Te O5 Na 3_766 4_566 94.68(8) ?
Na O5 Na . 4_566 85.22(7) ?

loop_
_geom_bond_atom_site_label_1
_geom_bond_atom_site_label_2
_geom_bond_site_symmetry_2
_geom_bond_distance
_geom_bond_publ_flag
Te O5 . 1.891(2) yes
Te O1 3_665 1.913(2) yes
Te O4 . 2.057(2) yes
Te O5 3_766 2.158(2) yes
Te Te 3_766 3.1558(4) ?
Te Na 2_755 3.5931(14) ?
V O2 . 1.639(2) yes
V O3 . 1.649(2) yes
V O4 . 1.789(2) yes
V O1 . 1.828(2) yes
V Na 4_465 3.2901(15) ?
V Na . 3.5535(15) ?
Na O2 . 2.418(3) yes
Na O2 4_566 2.512(3) yes
Na O3 1_655 2.527(3) yes
Na O5 . 2.537(3) yes
Na O1 4_666 2.642(3) yes
Na O5 4_565 2.703(3) yes
Na O3 4_666 2.709(3) yes
Na O4 2_645 2.903(3) yes
Na V 4_666 3.2901(15) ?
Na Na 4_565 3.5491(18) ?
Na Na 4_566 3.5491(18) ?
O1 Te 3_665 1.913(2) ?
O1 Na 4_465 2.642(3) ?
O2 Na 4_565 2.512(3) ?
O3 Na 1_455 2.527(3) ?
O3 Na 4_465 2.709(3) ?
O4 Na 2_655 2.902(3) ?
O5 Te 3_766 2.158(2) ?
O5 Na 4_566 2.703(3) ?
